data_9000533
loop_
_publ_author_name
'Kampf, A. R.'
'Moore, P. B.'

_publ_section_title
;
 The crystal structure of bermanite, a hydrated manganese phosphate
;
_journal_name_full 'American Mineralogist'
_journal_page_first 1241
_journal_page_last 1248
_journal_volume 61
_journal_year 1976
_chemical_formula_sum 'H10 Mn3 O14 P2'
_chemical_name_mineral Bermanite
_space_group_IT_number 4
_symmetry_space_group_name_Hall 'P 2yb'
_symmetry_space_group_name_H-M 'P 1 21 1'
_cell_angle_alpha 90
_cell_angle_beta 110.3
_cell_angle_gamma 90
_cell_formula_units_Z 2
_cell_length_a 5.446
_cell_length_b 19.250
_cell_length_c 5.428
_cell_volume 533.703
_database_code_amcsd 0000544
_exptl_crystal_density_diffrn 2.868
_cod_original_formula_sum 'Mn3 P2 O14 H10'
_cod_database_code 9000533

loop_
_space_group_symop_operation_xyz
x,y,z
-x,1/2+y,-z

loop_
_atom_site_label
_atom_site_fract_x
_atom_site_fract_y
_atom_site_fract_z
_atom_site_U_iso_or_equiv
_atom_site_type_symbol
_atom_site_attached_hydrogens
Mn1 0.42500 0.00000 0.23680 0.00671 Mn 0
Mn2 0.92070 0.00130 0.73610 0.00697 Mn 0
Mn3 0.53860 0.25090 0.50820 0.02001 Mn 0
P1 0.44500 0.09580 0.71160 0.00671 P 0
P2 0.39510 0.90460 0.76030 0.00557 P 0
O1 0.32700 0.07490 0.41500 0.01140 O 0
O2 0.51400 0.92550 0.05700 0.00760 O 0
O3 0.29200 0.06050 0.87000 0.00887 O 0
O4 0.54900 0.93980 0.60500 0.00887 O 0
O5 0.73900 0.07340 0.82900 0.01013 O 0
O6 0.10100 0.92600 0.64400 0.00760 O 0
O7 0.40900 0.17420 0.72600 0.01140 O 0
O8 0.59700 0.32540 0.25700 0.01140 O 0
O-H1 0.78600 0.03440 0.37700 0.01013 O 1
O-H2 0.05900 0.97130 0.10100 0.00633 O 1
Wat1 0.83800 0.18630 0.44300 0.02153 O 2
Wat2 0.24100 0.31560 0.59900 0.02026 O 2
Wat3 0.25500 0.20420 0.13300 0.01773 O 2
Wat4 0.82100 0.29090 0.87700 0.02280 O 2

loop_
_cod_changelog_entry_id
_cod_changelog_entry_author
_cod_changelog_entry_date
_cod_changelog_entry_text
1
;cod-tools version 3.8.0
Id: cif_guess_AMCSD_atom_types 9574 2023-05-10 09:00:05Z saulius
;
2023-05-10T18:46:22+03:00
;Derived atom types and hydrogen counts
from atom names that follow the AMCSD naming convention
(Wat == water, O-H == hydroxyl).
;

loop_
_cod_related_entry_id
_cod_related_entry_database
_cod_related_entry_code
1 AMCSD 0000544
